data_7129155
loop_
_publ_author_name
'Hinz, Alexander'
'M\"uller, Maximilian P.'

_publ_section_title
;
 Attempted Reduction of a Carbazolyl-Diiodoalane
;
_journal_name_full 'Chemical Communications'
_journal_paper_doi 10.1039/D1CC05557G
_journal_year 2021
_chemical_formula_moiety 'C48 H64 Al I2 N'
_chemical_formula_sum 'C48 H64 Al I2 N'
_chemical_formula_weight 935.78
_space_group_crystal_system monoclinic
_space_group_IT_number 14
_space_group_name_Hall '-P 2yn'
_space_group_name_H-M_alt 'P 1 21/n 1'
_atom_sites_solution_hydrogens geom
_audit_creation_method SHELXL-2018/3
_audit_update_record
;
2021-09-07 deposited with the CCDC.	2021-10-26 downloaded from the CCDC.
;
_cell_angle_alpha 90
_cell_angle_beta 99.379(4)
_cell_angle_gamma 90
_cell_formula_units_Z 4
_cell_length_a 12.7908(5)
_cell_length_b 13.0762(7)
_cell_length_c 27.4839(15)
_cell_measurement_reflns_used 30504
_cell_measurement_temperature 150(2)
_cell_measurement_theta_max 64.26
_cell_measurement_theta_min 5.67
_cell_volume 4535.4(4)
_computing_cell_refinement
;
X-Area Recipe 1.34.0.0 (STOE, 2019)
;
_computing_data_collection
;
X-Area Pilatus3_SV 1.31.161.0 (STOE, 2020)
;
_computing_data_reduction
;
X-Area Integrate 1.78.0.0 (STOE, 2020)
X-Area LANA 1.78.0.0 (STOE, 2020)
;
_computing_publication_material
;
STOE & Cie GmbH, X-Area, software package for collecting single-crystal or
multi-domain crystal data on STOE area-detector diffractometers, for image 
processing, for the correction and scaling of reflection intensities and 
for outlier rejection, version 1.89, Darmstadt 2020
;
_diffrn_ambient_temperature 150(2)
_diffrn_detector EIGER4M
_diffrn_detector_area_resol_mean 13.33
_diffrn_measured_fraction_theta_full 0.988
_diffrn_measured_fraction_theta_max 0.975
_diffrn_measurement_details ' 811 frames, detector distance = 60 mm'
_diffrn_measurement_device 'Eulerian 4-circle diffractometer'
_diffrn_measurement_device_type 'STOE STADIVARI'
_diffrn_measurement_method 'rotation method, \w scans'
_diffrn_radiation_collimation '1.2 0.6 mm diameter'
_diffrn_radiation_monochromator 'Graded multilayer mirror'
_diffrn_radiation_polarisn_norm 0
_diffrn_radiation_probe x-ray
_diffrn_radiation_type GaK\a
_diffrn_radiation_wavelength 1.34143
_diffrn_reflns_av_R_equivalents 0.0214
_diffrn_reflns_av_unetI/netI 0.0266
_diffrn_reflns_Laue_measured_fraction_full 0.988
_diffrn_reflns_Laue_measured_fraction_max 0.975
_diffrn_reflns_limit_h_max 11
_diffrn_reflns_limit_h_min -16
_diffrn_reflns_limit_k_max 17
_diffrn_reflns_limit_k_min -16
_diffrn_reflns_limit_l_max 36
_diffrn_reflns_limit_l_min -30
_diffrn_reflns_number 29337
_diffrn_reflns_point_group_measured_fraction_full 0.988
_diffrn_reflns_point_group_measured_fraction_max 0.975
_diffrn_reflns_theta_full 53.597
_diffrn_reflns_theta_max 62.494
_diffrn_reflns_theta_min 5.678
_diffrn_source 'Metaljet D2'
_diffrn_source_current 3.570
_diffrn_source_power 0.250
_diffrn_source_voltage 70
_exptl_absorpt_coefficient_mu 7.568
_exptl_absorpt_correction_T_max 0.1476
_exptl_absorpt_correction_T_min 0.0636
_exptl_absorpt_correction_type multi-scan
_exptl_absorpt_process_details
;
STOE LANA, absorption correction by scaling of reflection intensities.
J. Koziskova, F. Hahn, J. Richter, J. Kozisek, "Comparison of different
absorption corrections on the model structure of tetrakis(\m~2~-acetato)-
diaqua-di-copper(II)", Acta Chimica Slovaca, vol. 9, no. 2, 2016, pp. 136 - 140.
;
_exptl_crystal_colour colourless
_exptl_crystal_density_diffrn 1.370
_exptl_crystal_description block
_exptl_crystal_F_000 1912
_exptl_crystal_size_max 0.120
_exptl_crystal_size_mid 0.100
_exptl_crystal_size_min 0.080
_refine_diff_density_max 0.548
_refine_diff_density_min -0.787
_refine_diff_density_rms 0.073
_refine_ls_extinction_method none
_refine_ls_goodness_of_fit_ref 1.054
_refine_ls_hydrogen_treatment constr
_refine_ls_matrix_type full
_refine_ls_number_parameters 619
_refine_ls_number_reflns 10707
_refine_ls_number_restraints 514
_refine_ls_restrained_S_all 1.082
_refine_ls_R_factor_all 0.0588
_refine_ls_R_factor_gt 0.0458
_refine_ls_shift/su_max 0.001
_refine_ls_shift/su_mean 0.000
_refine_ls_structure_factor_coef Fsqd
_refine_ls_weighting_details 'w=1/[\s^2^(Fo^2^)+(0.0482P)^2^+6.5512P] where P=(Fo^2^+2Fc^2^)/3'
_refine_ls_weighting_scheme calc
_refine_ls_wR_factor_gt 0.1132
_refine_ls_wR_factor_ref 0.1176
_reflns_Friedel_coverage 0.000
_reflns_number_gt 8503
_reflns_number_total 10707
_reflns_threshold_expression 'I > 2\s(I)'
_cod_data_source_file d1cc05557g2.cif
_cod_data_source_block RAlI2
_cod_original_sg_symbol_H-M 'P 21/n'
_cod_database_code 7129155
_shelx_shelxl_version_number 2018/3
_shelx_space_group_comment
;
The symmetry employed for this shelxl refinement is uniquely defined
by the following loop, which should always be used as a source of
symmetry information in preference to the above space-group names.
They are only intended as comments.
;
_shelx_estimated_absorpt_t_min 0.464
_shelx_estimated_absorpt_t_max 0.583

loop_
_space_group_symop_operation_xyz
'x, y, z'
'-x+1/2, y+1/2, -z+1/2'
'-x, -y, -z'
'x-1/2, -y-1/2, z-1/2'

loop_
_atom_site_label
_atom_site_type_symbol
_atom_site_fract_x
_atom_site_fract_y
_atom_site_fract_z
_atom_site_U_iso_or_equiv
_atom_site_adp_type
_atom_site_occupancy
_atom_site_site_symmetry_order
_atom_site_calc_flag
_atom_site_refinement_flags_posn
_atom_site_refinement_flags_adp
_atom_site_refinement_flags_occupancy
_atom_site_disorder_assembly
_atom_site_disorder_group
Al1 Al 0.5002(3) 0.99736(14) 0.11509(7) 0.0310(3) Uani 0.656(3) 1 d D . P A 1
I1 I 0.49755(6) 0.87489(7) 0.04571(5) 0.0477(3) Uani 0.656(3) 1 d D . P A 1
I2 I 0.49403(8) 0.91311(10) 0.19495(5) 0.0521(3) Uani 0.656(3) 1 d D . P A 1
Al1B Al 0.5639(7) 1.0096(5) 0.1562(3) 0.0310(3) Uani 0.1009(8) 1 d D U P A 4
I1B I 0.5355(3) 1.0379(3) 0.24242(12) 0.0852(15) Uani 0.1009(8) 1 d D U P A 4
I2B I 0.5042(3) 0.8421(2) 0.1242(2) 0.1017(17) Uani 0.1009(8) 1 d D U P A 4
Al1C Al 0.501(3) 1.0063(8) 0.1266(4) 0.0310(3) Uani 0.086(2) 1 d D U P A 3
I1C I 0.5070(4) 0.8603(4) 0.0700(4) 0.0600(19) Uani 0.086(2) 1 d D U P A 3
I2C I 0.5001(5) 0.9538(7) 0.2116(3) 0.0576(18) Uani 0.086(2) 1 d D U P A 3
Al1D Al 0.5351(6) 0.9958(5) 0.1080(2) 0.0310(3) Uani 0.1567(19) 1 d D U P A 6
I1D I 0.49449(16) 0.9257(4) 0.02339(13) 0.0610(10) Uani 0.1567(19) 1 d D U P A 6
I2D I 0.5057(3) 0.8899(3) 0.17515(19) 0.0640(12) Uani 0.1567(19) 1 d D U P A 6
N1 N 0.56679(17) 1.12204(17) 0.11056(9) 0.0231(5) Uani 1 1 d . . . . .
C1 C 0.6704(2) 1.1513(2) 0.10391(9) 0.0209(5) Uani 1 1 d . . . . .
C2 C 0.7646(2) 1.0952(2) 0.11290(9) 0.0208(5) Uani 1 1 d . . . . .
C3 C 0.8573(2) 1.1460(2) 0.10613(10) 0.0226(5) Uani 1 1 d . . . . .
H3 H 0.921879 1.108719 0.111788 0.027 Uiso 1 1 calc R U . . .
C4 C 0.8609(2) 1.2483(2) 0.09154(10) 0.0214(5) Uani 1 1 d . . . . .
C5 C 0.7661(2) 1.3025(2) 0.08370(10) 0.0211(5) Uani 1 1 d . . . . .
H5 H 0.765573 1.372302 0.074092 0.025 Uiso 1 1 calc R U . . .
C6 C 0.6719(2) 1.25455(19) 0.08991(9) 0.0204(5) Uani 1 1 d . . . . .
C7 C 0.56603(19) 1.29403(19) 0.08854(9) 0.0202(5) Uani 1 1 d . . . . .
C8 C 0.5219(2) 1.39100(19) 0.08143(10) 0.0205(5) Uani 1 1 d . . . . .
H8 H 0.562998 1.446049 0.072211 0.025 Uiso 1 1 calc R U . . .
C9 C 0.4168(2) 1.4077(2) 0.08784(10) 0.0207(5) Uani 1 1 d . . . . .
C10 C 0.35947(19) 1.3248(2) 0.10173(10) 0.0217(5) Uani 1 1 d . . . . .
H10 H 0.288533 1.335759 0.106669 0.026 Uiso 1 1 calc R U . . .
C11 C 0.40160(19) 1.2267(2) 0.10865(10) 0.0211(5) Uani 1 1 d . . . . .
C12 C 0.5059(2) 1.2114(2) 0.10160(10) 0.0210(5) Uani 1 1 d . . . . .
C13 C 0.77226(19) 0.9878(2) 0.13157(10) 0.0205(5) Uani 1 1 d . . . . .
C14 C 0.7775(2) 0.9061(2) 0.09973(10) 0.0248(5) Uani 1 1 d . . . . .
H14 H 0.768695 0.917996 0.065196 0.030 Uiso 1 1 calc R U . . .
C15 C 0.7957(2) 0.8066(2) 0.11787(11) 0.0275(6) Uani 1 1 d . . . . .
C16 C 0.8073(2) 0.7931(2) 0.16836(11) 0.0303(6) Uani 1 1 d . . . . .
H16 H 0.819448 0.725916 0.181145 0.036 Uiso 1 1 calc R U . . .
C17 C 0.8023(2) 0.8727(2) 0.20139(10) 0.0281(6) Uani 1 1 d . . . . .
C18 C 0.7835(2) 0.9700(2) 0.18228(10) 0.0271(6) Uani 1 1 d . . . . .
H18 H 0.778239 1.025674 0.203971 0.033 Uiso 1 1 calc R U . . .
C19 C 0.8047(3) 0.7139(2) 0.08476(12) 0.0342(7) Uani 0.963(5) 1 d D U P B 1
C20 C 0.7877(4) 0.7419(5) 0.03019(17) 0.0420(10) Uani 0.963(5) 1 d D U P B 1
H20A H 0.792043 0.680068 0.010488 0.063 Uiso 0.963(5) 1 calc R U P B 1
H20B H 0.842390 0.790512 0.024047 0.063 Uiso 0.963(5) 1 calc R U P B 1
H20C H 0.717622 0.773200 0.020950 0.063 Uiso 0.963(5) 1 calc R U P B 1
C21 C 0.7210(5) 0.6346(4) 0.0925(3) 0.0490(12) Uani 0.963(5) 1 d D U P B 1
H21A H 0.650547 0.665883 0.085678 0.073 Uiso 0.963(5) 1 calc R U P B 1
H21B H 0.734711 0.610323 0.126677 0.073 Uiso 0.963(5) 1 calc R U P B 1
H21C H 0.724270 0.576811 0.070088 0.073 Uiso 0.963(5) 1 calc R U P B 1
C22 C 0.9151(3) 0.6659(3) 0.09857(16) 0.0498(10) Uani 0.963(5) 1 d D U P B 1
H22A H 0.922511 0.609185 0.076055 0.075 Uiso 0.963(5) 1 calc R U P B 1
H22B H 0.923802 0.640140 0.132485 0.075 Uiso 0.963(5) 1 calc R U P B 1
H22C H 0.969365 0.717570 0.095995 0.075 Uiso 0.963(5) 1 calc R U P B 1
C19B C 0.727(5) 0.728(5) 0.070(2) 0.0342(7) Uani 0.037(5) 1 d D U P B 2
C20B C 0.810(6) 0.735(15) 0.037(5) 0.040(4) Uani 0.037(5) 1 d D U P B 2
H20D H 0.880941 0.723889 0.055821 0.059 Uiso 0.037(5) 1 calc R U P B 2
H20E H 0.796098 0.681694 0.011048 0.059 Uiso 0.037(5) 1 calc R U P B 2
H20F H 0.807176 0.802119 0.020936 0.059 Uiso 0.037(5) 1 calc R U P B 2
C21B C 0.619(5) 0.745(6) 0.039(3) 0.038(5) Uani 0.037(5) 1 d D U P B 2
H21D H 0.563578 0.741735 0.059903 0.057 Uiso 0.037(5) 1 calc R U P B 2
H21E H 0.616732 0.812852 0.023315 0.057 Uiso 0.037(5) 1 calc R U P B 2
H21F H 0.605655 0.692427 0.013427 0.057 Uiso 0.037(5) 1 calc R U P B 2
C22B C 0.730(11) 0.621(9) 0.093(7) 0.039(5) Uani 0.037(5) 1 d D U P B 2
H22D H 0.677368 0.615994 0.114971 0.059 Uiso 0.037(5) 1 calc R U P B 2
H22E H 0.714835 0.569990 0.066670 0.059 Uiso 0.037(5) 1 calc R U P B 2
H22F H 0.800985 0.607818 0.111957 0.059 Uiso 0.037(5) 1 calc R U P B 2
C23 C 0.8222(3) 0.8511(3) 0.25734(11) 0.0382(7) Uani 1 1 d . . . . .
C24 C 0.7502(4) 0.7642(3) 0.26935(14) 0.0562(11) Uani 1 1 d . . . . .
H24A H 0.676066 0.782250 0.257627 0.084 Uiso 1 1 calc R U . . .
H24B H 0.760881 0.753303 0.305098 0.084 Uiso 1 1 calc R U . . .
H24C H 0.767767 0.701294 0.253006 0.084 Uiso 1 1 calc R U . . .
C25 C 0.9380(4) 0.8219(5) 0.27251(16) 0.0703(14) Uani 1 1 d . . . . .
H25A H 0.953009 0.759761 0.254981 0.105 Uiso 1 1 calc R U . . .
H25B H 0.952534 0.809535 0.308139 0.105 Uiso 1 1 calc R U . . .
H25C H 0.983059 0.877765 0.264191 0.105 Uiso 1 1 calc R U . . .
C26 C 0.7992(4) 0.9438(3) 0.28737(13) 0.0561(11) Uani 1 1 d . . . . .
H26A H 0.846718 0.999925 0.281895 0.084 Uiso 1 1 calc R U . . .
H26B H 0.810475 0.926005 0.322466 0.084 Uiso 1 1 calc R U . . .
H26C H 0.725462 0.965296 0.277066 0.084 Uiso 1 1 calc R U . . .
C27 C 0.9651(2) 1.3032(2) 0.08696(11) 0.0267(6) Uani 1 1 d . . . . .
C28 C 1.0550(2) 1.2277(3) 0.08368(14) 0.0405(8) Uani 1 1 d . . . . .
H28A H 1.032914 1.179484 0.056639 0.061 Uiso 1 1 calc R U . . .
H28B H 1.071769 1.189946 0.114789 0.061 Uiso 1 1 calc R U . . .
H28C H 1.117857 1.265146 0.077509 0.061 Uiso 1 1 calc R U . . .
C29 C 0.9954(3) 1.3714(3) 0.13236(14) 0.0436(8) Uani 1 1 d . . . . .
H29A H 1.061975 1.406897 0.130177 0.065 Uiso 1 1 calc R U . . .
H29B H 1.004410 1.329188 0.162210 0.065 Uiso 1 1 calc R U . . .
H29C H 0.939273 1.421822 0.133743 0.065 Uiso 1 1 calc R U . . .
C30 C 0.9525(2) 1.3696(3) 0.04038(13) 0.0369(7) Uani 1 1 d . . . . .
H30A H 0.931457 1.326510 0.011258 0.055 Uiso 1 1 calc R U . . .
H30B H 1.020014 1.403212 0.038107 0.055 Uiso 1 1 calc R U . . .
H30C H 0.897953 1.421590 0.041996 0.055 Uiso 1 1 calc R U . . .
C31 C 0.3703(2) 1.5158(2) 0.08203(10) 0.0235(5) Uani 1 1 d . . . . .
C32 C 0.3858(2) 1.5611(2) 0.03247(11) 0.0304(6) Uani 1 1 d . . . . .
H32A H 0.350391 1.517709 0.005703 0.046 Uiso 1 1 calc R U . . .
H32B H 0.461674 1.564760 0.030827 0.046 Uiso 1 1 calc R U . . .
H32C H 0.355287 1.630018 0.029101 0.046 Uiso 1 1 calc R U . . .
C33 C 0.4274(2) 1.5828(2) 0.12372(11) 0.0309(6) Uani 1 1 d . . . . .
H33A H 0.503400 1.584204 0.122124 0.046 Uiso 1 1 calc R U . . .
H33B H 0.416523 1.554632 0.155550 0.046 Uiso 1 1 calc R U . . .
H33C H 0.398951 1.652463 0.120174 0.046 Uiso 1 1 calc R U . . .
C34 C 0.2513(2) 1.5166(2) 0.08407(14) 0.0358(7) Uani 1 1 d . . . . .
H34A H 0.224315 1.586645 0.079597 0.054 Uiso 1 1 calc R U . . .
H34B H 0.239295 1.490580 0.116147 0.054 Uiso 1 1 calc R U . . .
H34C H 0.214259 1.472949 0.057786 0.054 Uiso 1 1 calc R U . . .
C35 C 0.33854(19) 1.14217(19) 0.12505(10) 0.0208(5) Uani 1 1 d . . . . .
C36 C 0.3108(3) 1.1452(2) 0.17185(11) 0.0305(6) Uani 1 1 d . . . . .
H36 H 0.337088 1.198788 0.193840 0.037 Uiso 1 1 calc R U . . .
C37 C 0.2449(3) 1.0708(2) 0.18701(11) 0.0343(7) Uani 1 1 d . . . . .
C38 C 0.2056(2) 0.9955(2) 0.15316(11) 0.0293(6) Uani 1 1 d . . . . .
H38 H 0.160023 0.944849 0.162997 0.035 Uiso 1 1 calc R U . . .
C39 C 0.2294(2) 0.9906(2) 0.10610(10) 0.0226(5) Uani 1 1 d . . . . .
C40 C 0.3008(2) 1.0630(2) 0.09282(10) 0.0221(5) Uani 1 1 d . . . . .
H40 H 0.323486 1.058143 0.061670 0.026 Uiso 1 1 calc R U . . .
C41 C 0.2024(6) 1.0729(5) 0.2366(3) 0.0453(12) Uani 0.750(11) 1 d D U P C 1
C42 C 0.2574(9) 1.1553(5) 0.2700(2) 0.070(2) Uani 0.750(11) 1 d D U P C 1
H42A H 0.334210 1.145101 0.274179 0.106 Uiso 0.750(11) 1 calc R U P C 1
H42B H 0.234070 1.151561 0.302176 0.106 Uiso 0.750(11) 1 calc R U P C 1
H42C H 0.239419 1.222534 0.255208 0.106 Uiso 0.750(11) 1 calc R U P C 1
C43 C 0.0835(6) 1.0958(6) 0.2280(2) 0.0597(18) Uani 0.750(11) 1 d D U P C 1
H43A H 0.070880 1.163512 0.212902 0.090 Uiso 0.750(11) 1 calc R U P C 1
H43B H 0.057500 1.094617 0.259619 0.090 Uiso 0.750(11) 1 calc R U P C 1
H43C H 0.046076 1.043954 0.206008 0.090 Uiso 0.750(11) 1 calc R U P C 1
C44 C 0.2233(9) 0.9686(5) 0.2618(7) 0.0495(19) Uani 0.750(11) 1 d D U P C 1
H44A H 0.183525 0.915659 0.241423 0.074 Uiso 0.750(11) 1 calc R U P C 1
H44B H 0.200497 0.970473 0.294184 0.074 Uiso 0.750(11) 1 calc R U P C 1
H44C H 0.299192 0.953169 0.266046 0.074 Uiso 0.750(11) 1 calc R U P C 1
C41B C 0.2366(15) 1.0738(15) 0.2415(8) 0.0453(12) Uani 0.250(11) 1 d D U P C 2
C42B C 0.3264(18) 1.1215(16) 0.2769(6) 0.061(3) Uani 0.250(11) 1 d D U P C 2
H42D H 0.392663 1.085660 0.274508 0.092 Uiso 0.250(11) 1 calc R U P C 2
H42E H 0.311401 1.115806 0.310683 0.092 Uiso 0.250(11) 1 calc R U P C 2
H42F H 0.333251 1.193741 0.268581 0.092 Uiso 0.250(11) 1 calc R U P C 2
C43B C 0.1384(18) 1.1398(16) 0.2416(7) 0.063(3) Uani 0.250(11) 1 d D U P C 2
H43D H 0.080526 1.114136 0.216826 0.094 Uiso 0.250(11) 1 calc R U P C 2
H43E H 0.154420 1.210688 0.233789 0.094 Uiso 0.250(11) 1 calc R U P C 2
H43F H 0.117178 1.137167 0.274261 0.094 Uiso 0.250(11) 1 calc R U P C 2
C44B C 0.217(3) 0.9650(14) 0.259(2) 0.050(4) Uani 0.250(11) 1 d D U P C 2
H44D H 0.167628 0.929739 0.232905 0.075 Uiso 0.250(11) 1 calc R U P C 2
H44E H 0.185598 0.968136 0.288937 0.075 Uiso 0.250(11) 1 calc R U P C 2
H44F H 0.283817 0.927550 0.265022 0.075 Uiso 0.250(11) 1 calc R U P C 2
C45 C 0.1725(2) 0.9123(2) 0.07007(11) 0.0278(6) Uani 1 1 d . . . . .
C46 C 0.0523(3) 0.9220(3) 0.06882(16) 0.0452(9) Uani 1 1 d . . . . .
H46A H 0.028768 0.990077 0.056743 0.068 Uiso 1 1 calc R U . . .
H46B H 0.035963 0.912310 0.102128 0.068 Uiso 1 1 calc R U . . .
H46C H 0.015592 0.869820 0.046784 0.068 Uiso 1 1 calc R U . . .
C47 C 0.2068(3) 0.8048(2) 0.08699(14) 0.0419(8) Uani 1 1 d . . . . .
H47A H 0.172579 0.754940 0.062904 0.063 Uiso 1 1 calc R U . . .
H47B H 0.185958 0.791409 0.119161 0.063 Uiso 1 1 calc R U . . .
H47C H 0.283920 0.798871 0.089786 0.063 Uiso 1 1 calc R U . . .
C48 C 0.1906(3) 0.9305(3) 0.01746(13) 0.0481(9) Uani 1 1 d . . . . .
H48A H 0.148074 0.881990 -0.004652 0.072 Uiso 1 1 calc R U . . .
H48B H 0.265817 0.920746 0.015571 0.072 Uiso 1 1 calc R U . . .
H48C H 0.169666 1.000526 0.007550 0.072 Uiso 1 1 calc R U . . .

loop_
_atom_site_aniso_label
_atom_site_aniso_U_11
_atom_site_aniso_U_22
_atom_site_aniso_U_33
_atom_site_aniso_U_23
_atom_site_aniso_U_13
_atom_site_aniso_U_12
Al1 0.0311(8) 0.0217(6) 0.0414(8) -0.0023(5) 0.0097(12) -0.0089(7)
I1 0.0282(2) 0.0386(4) 0.0763(6) -0.0303(4) 0.0089(3) -0.0042(2)
I2 0.0320(3) 0.0560(6) 0.0663(7) 0.0428(5) 0.0020(4) -0.0009(4)
Al1B 0.0311(8) 0.0217(6) 0.0414(8) -0.0023(5) 0.0097(12) -0.0089(7)
I1B 0.090(2) 0.118(3) 0.0591(19) 0.050(2) 0.0473(17) 0.053(2)
I2B 0.0571(18) 0.0348(15) 0.194(5) 0.003(2) -0.038(2) -0.0080(12)
Al1C 0.0311(8) 0.0217(6) 0.0414(8) -0.0023(5) 0.0097(12) -0.0089(7)
I1C 0.0274(14) 0.0239(18) 0.125(5) -0.037(3) 0.002(3) -0.0022(12)
I2C 0.0320(17) 0.071(4) 0.071(4) 0.053(3) 0.009(2) 0.006(2)
Al1D 0.0311(8) 0.0217(6) 0.0414(8) -0.0023(5) 0.0097(12) -0.0089(7)
I1D 0.0429(9) 0.074(2) 0.0659(16) -0.0428(15) 0.0100(9) -0.0072(10)
I2D 0.0395(11) 0.0555(19) 0.098(3) 0.044(2) 0.0151(15) -0.0053(10)
N1 0.0226(10) 0.0194(11) 0.0283(12) 0.0025(9) 0.0068(9) -0.0009(8)
C1 0.0209(11) 0.0210(12) 0.0216(13) 0.0005(10) 0.0056(9) 0.0005(9)
C2 0.0243(12) 0.0207(12) 0.0176(12) 0.0003(9) 0.0042(9) 0.0013(9)
C3 0.0207(11) 0.0222(13) 0.0254(13) 0.0002(10) 0.0056(10) 0.0036(9)
C4 0.0203(11) 0.0219(13) 0.0228(13) 0.0005(10) 0.0060(9) 0.0009(9)
C5 0.0212(12) 0.0191(12) 0.0232(13) 0.0027(9) 0.0041(10) 0.0009(9)
C6 0.0210(11) 0.0209(12) 0.0199(12) 0.0014(9) 0.0051(9) 0.0005(9)
C7 0.0186(11) 0.0206(12) 0.0220(13) 0.0022(9) 0.0051(9) -0.0008(9)
C8 0.0203(11) 0.0187(12) 0.0229(13) 0.0020(9) 0.0049(9) -0.0014(9)
C9 0.0201(11) 0.0198(12) 0.0223(13) 0.0028(10) 0.0035(9) -0.0003(9)
C10 0.0173(11) 0.0241(13) 0.0239(13) 0.0029(10) 0.0040(9) -0.0004(9)
C11 0.0190(11) 0.0208(12) 0.0230(13) 0.0001(10) 0.0022(9) -0.0037(9)
C12 0.0212(12) 0.0198(12) 0.0223(13) 0.0003(9) 0.0041(10) -0.0007(9)
C13 0.0174(11) 0.0208(12) 0.0232(13) 0.0006(10) 0.0035(9) -0.0003(9)
C14 0.0299(13) 0.0230(13) 0.0222(13) 0.0006(10) 0.0066(10) -0.0064(10)
C15 0.0327(14) 0.0200(13) 0.0311(15) -0.0015(11) 0.0092(11) -0.0042(11)
C16 0.0352(15) 0.0221(14) 0.0338(16) 0.0068(11) 0.0061(12) 0.0007(11)
C17 0.0311(14) 0.0314(15) 0.0216(14) 0.0053(11) 0.0034(11) 0.0016(11)
C18 0.0332(14) 0.0249(14) 0.0233(14) -0.0001(10) 0.0045(11) 0.0019(11)
C19 0.0459(18) 0.0217(14) 0.0377(17) -0.0057(12) 0.0151(14) -0.0075(12)
C20 0.059(2) 0.030(2) 0.040(2) -0.0094(17) 0.0179(19) -0.008(2)
C21 0.067(3) 0.032(2) 0.051(2) -0.006(2) 0.018(2) -0.023(2)
C22 0.059(2) 0.0273(17) 0.065(3) -0.0082(16) 0.0169(19) 0.0045(16)
C19B 0.0459(18) 0.0217(14) 0.0377(17) -0.0057(12) 0.0151(14) -0.0075(12)
C20B 0.052(7) 0.025(8) 0.045(8) -0.008(8) 0.019(6) -0.008(8)
C21B 0.050(7) 0.026(9) 0.040(9) -0.008(9) 0.016(8) -0.011(9)
C22B 0.051(8) 0.024(7) 0.047(8) -0.006(7) 0.018(8) -0.008(8)
C23 0.0479(19) 0.0412(19) 0.0237(15) 0.0104(13) 0.0005(13) 0.0032(14)
C24 0.087(3) 0.049(2) 0.0337(19) 0.0108(16) 0.0129(19) -0.012(2)
C25 0.058(3) 0.110(4) 0.040(2) 0.022(2) -0.0016(19) 0.023(3)
C26 0.095(3) 0.049(2) 0.0222(17) 0.0027(15) 0.0038(18) 0.000(2)
C27 0.0186(12) 0.0255(14) 0.0363(16) 0.0022(11) 0.0052(11) -0.0007(10)
C28 0.0197(13) 0.0366(17) 0.066(2) 0.0096(16) 0.0109(14) 0.0021(12)
C29 0.0381(17) 0.0422(19) 0.049(2) -0.0108(16) 0.0027(15) -0.0122(14)
C30 0.0268(14) 0.0381(17) 0.0476(19) 0.0099(14) 0.0116(13) -0.0033(12)
C31 0.0226(12) 0.0215(13) 0.0275(14) 0.0021(10) 0.0071(10) 0.0012(10)
C32 0.0388(16) 0.0278(15) 0.0256(15) 0.0074(11) 0.0082(12) 0.0073(12)
C33 0.0354(15) 0.0272(15) 0.0312(16) -0.0035(12) 0.0085(12) 0.0032(12)
C34 0.0233(13) 0.0266(15) 0.058(2) 0.0072(14) 0.0084(13) 0.0061(11)
C35 0.0175(11) 0.0198(12) 0.0247(13) 0.0028(10) 0.0023(9) -0.0010(9)
C36 0.0453(17) 0.0232(14) 0.0224(14) -0.0003(11) 0.0041(12) -0.0050(12)
C37 0.0549(19) 0.0261(15) 0.0251(15) 0.0014(11) 0.0160(13) -0.0055(13)
C38 0.0350(15) 0.0239(14) 0.0315(15) 0.0048(11) 0.0128(12) -0.0050(11)
C39 0.0214(12) 0.0182(12) 0.0273(14) 0.0015(10) 0.0013(10) -0.0010(9)
C40 0.0210(12) 0.0226(13) 0.0235(13) 0.0006(10) 0.0064(10) -0.0001(9)
C41 0.076(4) 0.0347(18) 0.031(2) 0.0044(15) 0.026(3) -0.007(2)
C42 0.127(6) 0.058(3) 0.034(3) -0.011(2) 0.037(3) -0.026(4)
C43 0.081(4) 0.060(4) 0.046(3) 0.017(3) 0.038(3) 0.017(3)
C44 0.074(4) 0.047(3) 0.030(4) 0.009(3) 0.017(3) -0.003(3)
C41B 0.076(4) 0.0347(18) 0.031(2) 0.0044(15) 0.026(3) -0.007(2)
C42B 0.102(7) 0.058(7) 0.028(6) -0.005(5) 0.021(6) -0.021(6)
C43B 0.103(7) 0.058(7) 0.038(6) 0.002(6) 0.040(6) 0.011(6)
C44B 0.078(8) 0.048(6) 0.030(8) 0.014(7) 0.027(8) -0.008(6)
C45 0.0266(13) 0.0224(13) 0.0326(15) 0.0005(11) -0.0003(11) -0.0048(10)
C46 0.0286(15) 0.0317(17) 0.071(3) -0.0087(16) -0.0036(15) -0.0062(13)
C47 0.0443(18) 0.0218(15) 0.054(2) -0.0041(14) -0.0076(15) 0.0034(13)
C48 0.058(2) 0.048(2) 0.0365(19) -0.0072(15) 0.0016(16) -0.0189(17)

loop_
_atom_type_symbol
_atom_type_description
_atom_type_scat_dispersion_real
_atom_type_scat_dispersion_imag
_atom_type_scat_source
C C 0.0148 0.0070 'International Tables Vol C Tables 4.2.6.8 and 6.1.1.4'
H H 0.0000 0.0000 'International Tables Vol C Tables 4.2.6.8 and 6.1.1.4'
N N 0.0253 0.0136 'International Tables Vol C Tables 4.2.6.8 and 6.1.1.4'
Al Al 0.1764 0.1845 'International Tables Vol C Tables 4.2.6.8 and 6.1.1.4'
I I 0.0968 5.4979 'International Tables Vol C Tables 4.2.6.8 and 6.1.1.4'

loop_
_geom_angle_atom_site_label_1
_geom_angle_atom_site_label_2
_geom_angle_atom_site_label_3
_geom_angle
_geom_angle_site_symmetry_1
_geom_angle_site_symmetry_3
_geom_angle_publ_flag
N1 Al1 I2 122.27(14) . . ?
N1 Al1 I1 117.64(12) . . ?
I2 Al1 I1 113.33(7) . . ?
N1 Al1B I2B 119.0(3) . . ?
N1 Al1B I1B 121.8(3) . . ?
I2B Al1B I1B 113.2(3) . . ?
N1 Al1C I2C 122.8(9) . . ?
N1 Al1C I1C 115.2(8) . . ?
I2C Al1C I1C 113.0(5) . . ?
N1 Al1D I2D 126.8(4) . . ?
N1 Al1D I1D 114.3(3) . . ?
I2D Al1D I1D 118.4(3) . . ?
I1D I1D Al1D 100.7(2) 3_675 . ?
C12 N1 C1 104.8(2) . . ?
C12 N1 Al1D 132.8(3) . . ?
C1 N1 Al1D 118.6(3) . . ?
C12 N1 Al1C 118.0(10) . . ?
C1 N1 Al1C 137.2(10) . . ?
C12 N1 Al1 119.7(2) . . ?
C1 N1 Al1 134.0(2) . . ?
C12 N1 Al1B 132.6(3) . . ?
C1 N1 Al1B 113.9(3) . . ?
C2 C1 C6 120.2(2) . . ?
C2 C1 N1 129.2(2) . . ?
C6 C1 N1 110.4(2) . . ?
C3 C2 C1 116.9(2) . . ?
C3 C2 C13 118.9(2) . . ?
C1 C2 C13 124.1(2) . . ?
C2 C3 C4 124.1(2) . . ?
C5 C4 C3 117.6(2) . . ?
C5 C4 C27 119.7(2) . . ?
C3 C4 C27 122.6(2) . . ?
C4 C5 C6 120.1(2) . . ?
C5 C6 C1 121.1(2) . . ?
C5 C6 C7 131.5(2) . . ?
C1 C6 C7 107.2(2) . . ?
C8 C7 C12 120.7(2) . . ?
C8 C7 C6 133.5(2) . . ?
C12 C7 C6 105.6(2) . . ?
C7 C8 C9 120.1(2) . . ?
C10 C9 C8 118.0(2) . . ?
C10 C9 C31 122.2(2) . . ?
C8 C9 C31 119.7(2) . . ?
C11 C10 C9 123.0(2) . . ?
C10 C11 C12 118.1(2) . . ?
C10 C11 C35 120.7(2) . . ?
C12 C11 C35 121.1(2) . . ?
C11 C12 N1 127.7(2) . . ?
C11 C12 C7 120.1(2) . . ?
N1 C12 C7 111.9(2) . . ?
C14 C13 C18 119.5(2) . . ?
C14 C13 C2 120.9(2) . . ?
C18 C13 C2 119.4(2) . . ?
C13 C14 C15 120.9(3) . . ?
C16 C15 C14 117.4(3) . . ?
C16 C15 C19 119.3(3) . . ?
C14 C15 C19 123.3(3) . . ?
C16 C15 C19B 129(2) . . ?
C14 C15 C19B 104(2) . . ?
C15 C16 C17 123.5(3) . . ?
C18 C17 C16 117.7(3) . . ?
C18 C17 C23 122.5(3) . . ?
C16 C17 C23 119.8(3) . . ?
C17 C18 C13 121.0(3) . . ?
C20 C19 C21 108.0(4) . . ?
C20 C19 C15 112.5(3) . . ?
C21 C19 C15 109.4(4) . . ?
C20 C19 C22 108.7(3) . . ?
C21 C19 C22 108.9(4) . . ?
C15 C19 C22 109.4(3) . . ?
C20B C19B C21B 107.7(15) . . ?
C20B C19B C22B 108.8(16) . . ?
C21B C19B C22B 108.8(16) . . ?
C20B C19B C15 96(7) . . ?
C21B C19B C15 129(5) . . ?
C22B C19B C15 105(7) . . ?
C25 C23 C26 108.5(4) . . ?
C25 C23 C24 110.3(3) . . ?
C26 C23 C24 107.4(3) . . ?
C25 C23 C17 108.3(3) . . ?
C26 C23 C17 112.3(3) . . ?
C24 C23 C17 110.1(3) . . ?
C28 C27 C29 109.3(3) . . ?
C28 C27 C30 107.1(3) . . ?
C29 C27 C30 109.2(3) . . ?
C28 C27 C4 111.9(2) . . ?
C29 C27 C4 108.3(2) . . ?
C30 C27 C4 111.0(2) . . ?
C32 C31 C33 109.3(2) . . ?
C32 C31 C9 110.3(2) . . ?
C33 C31 C9 108.7(2) . . ?
C32 C31 C34 107.7(2) . . ?
C33 C31 C34 109.0(2) . . ?
C9 C31 C34 111.9(2) . . ?
C36 C35 C40 119.6(2) . . ?
C36 C35 C11 119.6(2) . . ?
C40 C35 C11 120.6(2) . . ?
C35 C36 C37 121.0(3) . . ?
C38 C37 C36 117.7(3) . . ?
C38 C37 C41B 127.0(8) . . ?
C36 C37 C41B 114.8(8) . . ?
C38 C37 C41 117.5(3) . . ?
C36 C37 C41 124.5(3) . . ?
C39 C38 C37 123.3(3) . . ?
C38 C39 C40 117.7(2) . . ?
C38 C39 C45 119.1(2) . . ?
C40 C39 C45 123.1(2) . . ?
C35 C40 C39 120.5(2) . . ?
C42 C41 C43 107.8(6) . . ?
C42 C41 C44 109.2(6) . . ?
C43 C41 C44 109.8(5) . . ?
C42 C41 C37 110.6(5) . . ?
C43 C41 C37 110.6(5) . . ?
C44 C41 C37 108.8(8) . . ?
C42B C41B C37 118.5(15) . . ?
C42B C41B C43B 107.7(12) . . ?
C37 C41B C43B 101.9(13) . . ?
C42B C41B C44B 109.3(12) . . ?
C37 C41B C44B 109(2) . . ?
C43B C41B C44B 110.3(13) . . ?
C48 C45 C47 110.7(3) . . ?
C48 C45 C39 112.5(2) . . ?
C47 C45 C39 109.8(2) . . ?
C48 C45 C46 105.8(3) . . ?
C47 C45 C46 108.7(3) . . ?
C39 C45 C46 109.2(2) . . ?

loop_
_geom_bond_atom_site_label_1
_geom_bond_atom_site_label_2
_geom_bond_distance
_geom_bond_site_symmetry_2
_geom_bond_publ_flag
Al1 N1 1.853(3) . ?
Al1 I2 2.4684(19) . ?
Al1 I1 2.4862(18) . ?
Al1B N1 1.938(8) . ?
Al1B I2B 2.437(6) . ?
Al1B I1B 2.482(7) . ?
Al1C N1 1.820(19) . ?
Al1C I2C 2.435(8) . ?
Al1C I1C 2.473(8) . ?
Al1D N1 1.698(7) . ?
Al1D I2D 2.386(6) . ?
Al1D I1D 2.475(7) . ?
I1D I1D 2.347(11) 3_675 ?
N1 C12 1.404(3) . ?
N1 C1 1.420(3) . ?
C1 C2 1.398(3) . ?
C1 C6 1.404(4) . ?
C2 C3 1.397(4) . ?
C2 C13 1.492(4) . ?
C3 C4 1.400(4) . ?
C4 C5 1.390(3) . ?
C4 C27 1.537(4) . ?
C5 C6 1.393(3) . ?
C6 C7 1.444(3) . ?
C7 C8 1.389(3) . ?
C7 C12 1.406(3) . ?
C8 C9 1.401(3) . ?
C9 C10 1.397(3) . ?
C9 C31 1.532(4) . ?
C10 C11 1.392(4) . ?
C11 C12 1.393(3) . ?
C11 C35 1.481(3) . ?
C13 C14 1.390(4) . ?
C13 C18 1.397(4) . ?
C14 C15 1.400(4) . ?
C15 C16 1.383(4) . ?
C15 C19 1.531(4) . ?
C15 C19B 1.77(7) . ?
C16 C17 1.389(4) . ?
C17 C18 1.383(4) . ?
C17 C23 1.543(4) . ?
C19 C20 1.525(6) . ?
C19 C21 1.530(6) . ?
C19 C22 1.535(5) . ?
C19B C20B 1.524(11) . ?
C19B C21B 1.532(12) . ?
C19B C22B 1.534(12) . ?
C23 C25 1.521(5) . ?
C23 C26 1.523(5) . ?
C23 C24 1.532(5) . ?
C27 C28 1.530(4) . ?
C27 C29 1.532(4) . ?
C27 C30 1.534(4) . ?
C31 C32 1.528(4) . ?
C31 C33 1.530(4) . ?
C31 C34 1.532(4) . ?
C35 C36 1.389(4) . ?
C35 C40 1.397(4) . ?
C36 C37 1.395(4) . ?
C37 C38 1.391(4) . ?
C37 C41B 1.52(2) . ?
C37 C41 1.547(7) . ?
C38 C39 1.378(4) . ?
C39 C40 1.404(4) . ?
C39 C45 1.524(4) . ?
C41 C42 1.512(8) . ?
C41 C43 1.529(8) . ?
C41 C44 1.534(6) . ?
C41B C42B 1.515(11) . ?
C41B C43B 1.524(12) . ?
C41B C44B 1.534(10) . ?
C45 C48 1.520(5) . ?
C45 C47 1.523(4) . ?
C45 C46 1.537(4) . ?
